data_7006686
loop_
_publ_author_name
'Coles, Simon J.'
'Davies, David B.'
'Eaton, Robert J.'
'Hursthouse, Michael B.'
'Kili\,c, Adem'
'Shaw, Robert A.'
'Uslu, Aylin'

_publ_section_title
;
 The structural and stereogenic properties of pentaerythritoxy-bridged
 cyclotriphosphazene derivatives: spiro-spiro, spiro-ansa and ansa-ansa
 isomers.
;
_journal_issue 10
_journal_name_full 'Dalton transactions (Cambridge, England : 2003)'
_journal_page_first 1302
_journal_page_last 1312
_journal_paper_doi 10.1039/b512854d
_journal_year 2006
_chemical_formula_sum 'C5 H8 Cl8 N6 O4 P6'
_chemical_formula_weight 685.59
_chemical_name_systematic
;
?
;
_space_group_IT_number 2
_symmetry_cell_setting triclinic
_symmetry_space_group_name_Hall '-P 1'
_symmetry_space_group_name_H-M 'P -1'
_atom_sites_solution_hydrogens geom
_atom_sites_solution_primary direct
_atom_sites_solution_secondary difmap
_audit_creation_method SHELXL-97
_cell_angle_alpha 80.21(3)
_cell_angle_beta 83.67(3)
_cell_angle_gamma 69.27(3)
_cell_formula_units_Z 1
_cell_length_a 6.3636(13)
_cell_length_b 8.1499(16)
_cell_length_c 11.892(2)
_cell_measurement_reflns_used 21209
_cell_measurement_temperature 150(2)
_cell_measurement_theta_max 27.48
_cell_measurement_theta_min 2.91
_cell_volume 567.6(2)
_computing_cell_refinement 'DENZO, COLLECT'
_computing_data_reduction 'DENZO, COLLECT'
_computing_molecular_graphics 'CAMERON (Watkin, Pearce 1995)'
_computing_structure_refinement 'SHELXL-97 (Sheldrick, 1997)'
_computing_structure_solution 'SHELXS-97 (Sheldrick, 1990)'
_diffrn_ambient_temperature 150(2)
_diffrn_detector_area_resol_mean 9.091
_diffrn_measured_fraction_theta_full 0.977
_diffrn_measured_fraction_theta_max 0.977
_diffrn_measurement_device_type 'Nonius KappaCCD Area Detector'
_diffrn_measurement_method '\\f and \\w scans to fill Ewald Sphere'
_diffrn_radiation_monochromator graphite
_diffrn_radiation_source 'Nonius FR591 rotating anode'
_diffrn_radiation_type MoK\a
_diffrn_radiation_wavelength 0.71073
_diffrn_reflns_av_R_equivalents 0.1016
_diffrn_reflns_av_sigmaI/netI 0.0736
_diffrn_reflns_limit_h_max 8
_diffrn_reflns_limit_h_min -8
_diffrn_reflns_limit_k_max 10
_diffrn_reflns_limit_k_min -10
_diffrn_reflns_limit_l_max 15
_diffrn_reflns_limit_l_min -15
_diffrn_reflns_number 8742
_diffrn_reflns_theta_full 27.50
_diffrn_reflns_theta_max 27.50
_diffrn_reflns_theta_min 3.00
_exptl_absorpt_coefficient_mu 1.444
_exptl_absorpt_correction_T_max 0.9717
_exptl_absorpt_correction_T_min 0.8126
_exptl_absorpt_correction_type multi-scan
_exptl_crystal_colour colourless
_exptl_crystal_density_diffrn 2.006
_exptl_crystal_density_method 'not measured'
_exptl_crystal_description plate
_exptl_crystal_F_000 338
_exptl_crystal_size_max 0.15
_exptl_crystal_size_mid 0.08
_exptl_crystal_size_min 0.02
_refine_diff_density_max 0.736
_refine_diff_density_min -0.543
_refine_diff_density_rms 0.119
_refine_ls_extinction_coef 0.032(5)
_refine_ls_extinction_expression Fc^*^=kFc[1+0.001xFc^2^\l^3^/sin(2\q)]^-1/4^
_refine_ls_extinction_method SHELXL
_refine_ls_goodness_of_fit_ref 1.057
_refine_ls_hydrogen_treatment mixed
_refine_ls_matrix_type full
_refine_ls_number_parameters 152
_refine_ls_number_reflns 2557
_refine_ls_number_restraints 0
_refine_ls_restrained_S_all 1.057
_refine_ls_R_factor_all 0.0683
_refine_ls_R_factor_gt 0.0540
_refine_ls_shift/su_max 0.004
_refine_ls_shift/su_mean 0.001
_refine_ls_structure_factor_coef Fsqd
_refine_ls_weighting_details 'calc w=1/[\s^2^(Fo^2^)+(0.0402P)^2^+1.1971P] where P=(Fo^2^+2Fc^2^)/3'
_refine_ls_weighting_scheme calc
_refine_ls_wR_factor_gt 0.1302
_refine_ls_wR_factor_ref 0.1380
_reflns_number_gt 2106
_reflns_number_total 2557
_reflns_threshold_expression >2sigma(I)
_cod_data_source_file b512854d.txt
_cod_data_source_block 03HUR510
_cod_depositor_comments
;
The following automatic conversions were performed:
'_symmetry_cell_setting' value 'Triclinic' changed to 'triclinic'
according to '/home/saulius/struct/CIF-dictionaries/cif_core.dic'
dictionary named 'cif_core.dic' version 2.4.1 from 2010-06-29.

Automatic conversion script
Id: cif_fix_enum 1527 2010-12-29 10:47:43Z saulius 

The following automatic conversions were performed:

'_exptl_absorpt_correction_type' tag value 'multi-scans' was replaced
with 'multi-scan' value.

Automatic conversion script
Id: cif_fix_values 1646 2011-03-28 12:23:43Z adriana 
;
_cod_original_sg_symbol_H-M P-1
_cod_database_code 7006686

loop_
_symmetry_equiv_pos_as_xyz
'x, y, z'
'-x, -y, -z'

loop_
_atom_site_label
_atom_site_type_symbol
_atom_site_fract_x
_atom_site_fract_y
_atom_site_fract_z
_atom_site_U_iso_or_equiv
_atom_site_adp_type
_atom_site_occupancy
_atom_site_symmetry_multiplicity
_atom_site_calc_flag
_atom_site_refinement_flags
_atom_site_disorder_assembly
_atom_site_disorder_group
C1 C 0.3672(14) 0.3813(11) 0.9708(7) 0.0346(17) Uani 0.50 1 d P A 1
H1A H 0.4103 0.2656 1.0208 0.041 Uiso 0.50 1 calc PR A 1
H1B H 0.2028 0.4417 0.9814 0.041 Uiso 0.50 1 calc PR A 1
C2 C 0.2461(12) 0.6265(10) 1.0097(6) 0.0299(16) Uani 0.50 1 d P A 1
H2A H 0.1436 0.5634 0.9996 0.036 Uiso 0.50 1 calc PR A 1
H2B H 0.2098 0.6677 1.0854 0.036 Uiso 0.50 1 calc PR A 1
C1' C 0.5781(12) 0.4621(11) 0.8809(6) 0.0317(16) Uani 0.50 1 d P A 2
H1'1 H 0.7401 0.3900 0.8772 0.038 Uiso 0.50 1 calc PR A 2
H1'2 H 0.5542 0.5738 0.8276 0.038 Uiso 0.50 1 calc PR A 2
C2' C 0.4769(13) 0.6595(10) 0.9150(7) 0.0316(16) Uani 0.50 1 d P A 2
H2'1 H 0.5272 0.6255 0.8378 0.038 Uiso 0.50 1 calc PR A 2
H2'2 H 0.5699 0.7247 0.9343 0.038 Uiso 0.50 1 calc PR A 2
C3 C 0.5000 0.5000 1.0000 0.0322(12) Uani 1 2 d S . .
N1 N 0.3756(6) 0.5261(4) 0.6435(3) 0.0370(8) Uani 1 1 d . . .
N2 N 0.2080(6) 0.8599(4) 0.6970(3) 0.0372(8) Uani 1 1 d . . .
N3 N 0.0481(5) 0.6084(4) 0.8101(3) 0.0330(7) Uani 1 1 d . . .
O1 O 0.4322(5) 0.3564(4) 0.8488(2) 0.0418(7) Uani 1 1 d . . .
O2 O 0.2214(5) 0.7788(4) 0.9178(2) 0.0385(7) Uani 1 1 d . . .
P1 P 0.25299(18) 0.46109(13) 0.75581(9) 0.0327(3) Uani 1 1 d . A .
P2 P 0.34478(17) 0.72873(14) 0.60944(9) 0.0335(3) Uani 1 1 d . . .
P3 P 0.08948(17) 0.78889(13) 0.80933(9) 0.0324(3) Uani 1 1 d . A .
Cl1 Cl 0.1516(3) 0.27095(17) 0.72617(11) 0.0621(4) Uani 1 1 d . . .
Cl2 Cl 0.6483(2) 0.7507(2) 0.57846(11) 0.0557(4) Uani 1 1 d . . .
Cl3 Cl 0.21393(19) 0.81692(15) 0.45731(9) 0.0458(3) Uani 1 1 d . . .
Cl4 Cl -0.2032(2) 0.97464(15) 0.83902(10) 0.0585(4) Uani 1 1 d . . .

loop_
_atom_site_aniso_label
_atom_site_aniso_U_11
_atom_site_aniso_U_22
_atom_site_aniso_U_33
_atom_site_aniso_U_23
_atom_site_aniso_U_13
_atom_site_aniso_U_12
C1 0.035(4) 0.035(4) 0.029(4) -0.002(3) -0.005(3) -0.006(3)
C2 0.026(4) 0.036(4) 0.025(4) -0.006(3) 0.002(3) -0.007(3)
C1' 0.025(4) 0.040(4) 0.027(4) -0.005(3) 0.003(3) -0.007(3)
C2' 0.028(4) 0.036(4) 0.030(4) 0.000(3) 0.002(3) -0.014(3)
C3 0.026(3) 0.041(3) 0.028(3) -0.006(2) 0.000(2) -0.010(2)
N1 0.0422(19) 0.0327(17) 0.0314(18) -0.0101(14) 0.0072(15) -0.0074(15)
N2 0.052(2) 0.0302(17) 0.0279(18) -0.0062(14) 0.0014(15) -0.0128(16)
N3 0.0297(16) 0.0352(17) 0.0306(17) -0.0086(14) 0.0038(13) -0.0064(14)
O1 0.0459(17) 0.0349(15) 0.0334(16) -0.0103(12) -0.0055(13) 0.0032(13)
O2 0.0528(18) 0.0297(14) 0.0310(15) -0.0080(11) -0.0053(13) -0.0090(13)
P1 0.0390(6) 0.0265(5) 0.0300(6) -0.0082(4) 0.0002(4) -0.0067(4)
P2 0.0337(6) 0.0378(6) 0.0264(5) -0.0055(4) 0.0013(4) -0.0095(5)
P3 0.0360(6) 0.0273(5) 0.0278(5) -0.0079(4) 0.0013(4) -0.0025(4)
Cl1 0.1101(11) 0.0523(7) 0.0424(7) -0.0199(5) 0.0115(7) -0.0489(8)
Cl2 0.0403(6) 0.0819(9) 0.0466(7) -0.0013(6) 0.0016(5) -0.0278(6)
Cl3 0.0478(6) 0.0508(7) 0.0297(6) -0.0073(4) -0.0053(4) -0.0041(5)
Cl4 0.0609(8) 0.0366(6) 0.0483(7) -0.0038(5) 0.0162(6) 0.0129(5)

loop_
_atom_type_symbol
_atom_type_description
_atom_type_scat_dispersion_real
_atom_type_scat_dispersion_imag
_atom_type_scat_source
C C 0.0033 0.0016 'International Tables Vol C Tables 4.2.6.8 and 6.1.1.4'
H H 0.0000 0.0000 'International Tables Vol C Tables 4.2.6.8 and 6.1.1.4'
N N 0.0061 0.0033 'International Tables Vol C Tables 4.2.6.8 and 6.1.1.4'
O O 0.0106 0.0060 'International Tables Vol C Tables 4.2.6.8 and 6.1.1.4'
P P 0.1023 0.0942 'International Tables Vol C Tables 4.2.6.8 and 6.1.1.4'
Cl Cl 0.1484 0.1585 'International Tables Vol C Tables 4.2.6.8 and 6.1.1.4'

loop_
_geom_angle_atom_site_label_1
_geom_angle_atom_site_label_2
_geom_angle_atom_site_label_3
_geom_angle
_geom_angle_site_symmetry_1
_geom_angle_site_symmetry_3
_geom_angle_publ_flag
O1 C1 C3 105.6(5) . . ?
O1 C1 C2 118.4(5) . . ?
C3 C1 C2 51.1(3) . . ?
O2 C2 C3 106.5(5) . . ?
O2 C2 C1 119.7(5) . . ?
C3 C2 C1 51.4(3) . . ?
C3 C1' O1 105.9(5) . . ?
C3 C2' O2 107.3(5) . . ?
C2' C3 C2' 180.000(2) 2_667 . ?
C2' C3 C1' 114.3(4) 2_667 . ?
C2' C3 C1' 65.7(4) . . ?
C2' C3 C1' 65.7(4) 2_667 2_667 ?
C2' C3 C1' 114.3(4) . 2_667 ?
C1' C3 C1' 180.000(3) . 2_667 ?
C2' C3 C2 107.2(4) 2_667 . ?
C2' C3 C2 72.8(4) . . ?
C1' C3 C2 112.9(4) . . ?
C1' C3 C2 67.1(4) 2_667 . ?
C2' C3 C2 72.8(4) 2_667 2_667 ?
C2' C3 C2 107.2(4) . 2_667 ?
C1' C3 C2 67.1(4) . 2_667 ?
C1' C3 C2 112.9(4) 2_667 2_667 ?
C2 C3 C2 180.000(2) . 2_667 ?
C2' C3 C1 66.6(4) 2_667 . ?
C2' C3 C1 113.4(4) . . ?
C1' C3 C1 73.9(4) . . ?
C1' C3 C1 106.1(4) 2_667 . ?
C2 C3 C1 77.5(4) . . ?
C2 C3 C1 102.5(4) 2_667 . ?
C2' C3 C1 113.4(4) 2_667 2_667 ?
C2' C3 C1 66.6(4) . 2_667 ?
C1' C3 C1 106.1(4) . 2_667 ?
C1' C3 C1 73.9(4) 2_667 2_667 ?
C2 C3 C1 102.5(4) . 2_667 ?
C2 C3 C1 77.5(4) 2_667 2_667 ?
C1 C3 C1 180.0(3) . 2_667 ?
P2 N1 P1 120.5(2) . . ?
P2 N2 P3 119.8(2) . . ?
P3 N3 P1 114.2(2) . . ?
C1 O1 C1' 74.2(4) . . ?
C1 O1 P1 118.4(4) . . ?
C1' O1 P1 115.5(4) . . ?
C2 O2 C2' 73.1(4) . . ?
C2 O2 P3 118.0(4) . . ?
C2' O2 P3 115.7(3) . . ?
N1 P1 O1 109.57(19) . . ?
N1 P1 N3 116.56(18) . . ?
O1 P1 N3 110.04(17) . . ?
N1 P1 Cl1 109.07(14) . . ?
O1 P1 Cl1 101.01(13) . . ?
N3 P1 Cl1 109.46(15) . . ?
N1 P1 P3 90.63(13) . . ?
O1 P1 P3 103.77(12) . . ?
N3 P1 P3 32.81(13) . . ?
Cl1 P1 P3 140.77(7) . . ?
N1 P2 N2 117.85(18) . . ?
N1 P2 Cl3 109.85(15) . . ?
N2 P2 Cl3 109.50(14) . . ?
N1 P2 Cl2 108.34(15) . . ?
N2 P2 Cl2 108.05(15) . . ?
Cl3 P2 Cl2 102.05(7) . . ?
N3 P3 N2 116.87(17) . . ?
N3 P3 O2 110.41(17) . . ?
N2 P3 O2 109.92(18) . . ?
N3 P3 Cl4 108.67(14) . . ?
N2 P3 Cl4 108.24(14) . . ?
O2 P3 Cl4 101.61(12) . . ?
N3 P3 P1 33.00(12) . . ?
N2 P3 P1 90.98(13) . . ?
O2 P3 P1 104.21(11) . . ?
Cl4 P3 P1 140.00(8) . . ?

loop_
_geom_bond_atom_site_label_1
_geom_bond_atom_site_label_2
_geom_bond_distance
_geom_bond_site_symmetry_2
_geom_bond_publ_flag
C1 O1 1.492(8) . ?
C1 C3 1.590(8) . ?
C1 C2 1.987(11) . ?
C2 O2 1.482(8) . ?
C2 C3 1.583(7) . ?
C1' C3 1.495(7) . ?
C1' O1 1.582(9) . ?
C2' C3 1.478(8) . ?
C2' O2 1.571(8) . ?
C3 C2' 1.478(8) 2_667 ?
C3 C1' 1.495(7) 2_667 ?
C3 C2 1.583(7) 2_667 ?
C3 C1 1.590(8) 2_667 ?
N1 P2 1.578(4) . ?
N1 P1 1.580(4) . ?
N2 P2 1.582(3) . ?
N2 P3 1.585(4) . ?
N3 P3 1.582(4) . ?
N3 P1 1.590(3) . ?
O1 P1 1.588(3) . ?
O2 P3 1.590(3) . ?
P1 Cl1 1.9710(16) . ?
P1 P3 2.6626(16) . ?
P2 Cl3 1.9873(16) . ?
P2 Cl2 1.9912(16) . ?
P3 Cl4 1.9812(16) . ?
